data_7133877
loop_
_publ_author_name
'Wang, Jingyan'
'Hwang, Gi Byoung'
'Knapp, Caroline E.'
'Wilson, Daniel W. N.'

_publ_section_title
;
 Reversible CO<sub>2</sub> insertion into the silicon-nitrogen
 &#x3c3;-bond of an N-heterocyclic iminosilane.
;
_journal_issue 89
_journal_name_full 'Chemical communications (Cambridge, England)'
_journal_page_first 13051
_journal_page_last 13054
_journal_paper_doi 10.1039/d4cc04798b
_journal_volume 60
_journal_year 2024
_chemical_formula_moiety 'C31 H45 N3 O2 Si'
_chemical_formula_sum 'C31 H45 N3 O2 Si'
_chemical_formula_weight 519.79
_space_group_crystal_system tetragonal
_space_group_IT_number 88
_space_group_name_Hall '-I 4ad'
_space_group_name_H-M_alt 'I 41/a :2'
_atom_sites_solution_hydrogens geom
_atom_sites_solution_primary iterative
_audit_creation_date 2024-09-16
_audit_creation_method
;
Olex2 1.5
(compiled 2024.02.16 svn.r378c4104 for OlexSys, GUI svn.r6928)
;
_audit_update_record
;
2024-09-16 deposited with the CCDC.	2024-10-10 downloaded from the CCDC.
;
_cell_angle_alpha 90
_cell_angle_beta 90
_cell_angle_gamma 90
_cell_formula_units_Z 16
_cell_length_a 27.23555(7)
_cell_length_b 27.23555(7)
_cell_length_c 17.39351(8)
_cell_measurement_reflns_used 93152
_cell_measurement_temperature 150.01(10)
_cell_measurement_theta_max 77.2740
_cell_measurement_theta_min 4.4160
_cell_volume 12902.07(8)
_computing_cell_refinement 'CrysAlisPro 1.171.43.95a (Rigaku OD, 2023)'
_computing_data_collection 'CrysAlisPro system (CCD 43.95a 64-bit (release 03-11-2023))'
_computing_data_reduction 'CrysAlisPro 1.171.43.95a (Rigaku OD, 2023)'
_computing_molecular_graphics 'Olex2 1.5 (Dolomanov et al., 2009)'
_computing_publication_material 'Olex2 1.5 (Dolomanov et al., 2009)'
_computing_structure_refinement 'SHELXL 2018/3 (Sheldrick, 2015)'
_computing_structure_solution
;
Superflip  (Palatinus & Chapuis, 2007;Palatinus & van der Lee, 2008;
Palatinus et al., 2012)
;
_diffrn_ambient_environment N~2~
_diffrn_ambient_temperature 150.01(10)
_diffrn_detector 'Hybrid Pixel Array Detector'
_diffrn_detector_area_resol_mean 10.0000
_diffrn_detector_type 'HyPix-Arc 100'
_diffrn_measured_fraction_theta_full 1.000
_diffrn_measured_fraction_theta_max 0.988
_diffrn_measurement_details
;
List of Runs (angles in degrees, time in seconds):

  # Type    Start    End  Width  t~exp~   \w     \q     \k     \f   Frames
#--------------------------------------------------------------------------
  1  \w     -9.00  17.00   0.50    1.00    --   49.61 -97.00 -87.00   52
  2  \w     46.00 102.00   0.50    1.00    --  102.44 -97.00 -87.00  112
  3  \w    125.00 153.00   0.50    1.00    --  102.44  97.00  19.00   56
  4  \w    -42.00 -15.00   0.50    1.00    --    6.00 124.00  -9.10   54
  5  \w    -38.00 -13.00   0.50    1.00    --   10.00 122.00 -79.90   50
  6  \w    -28.00  -2.00   0.50    1.00    --   14.00 114.00-134.55   52
  7  \w    -23.00   3.00   0.50    1.00    --   14.00 107.00  55.36   52
  8  \w     -8.00  22.00   0.50    1.00    --   22.00  99.00-170.45   60
  9  \w      6.00  31.00   0.50    1.00    --   38.00  95.00 122.49   50
 10  \w     11.00  38.00   0.50    1.00    --   42.00  92.00 -94.24   54
 11  \w     17.00  45.00   0.50    1.00    --   46.00  89.00  30.75   56
 12  \w     20.00  46.00   0.50    1.00    --   46.00  88.00  82.73   52
 13  \w     29.00  80.00   0.50    1.00    --   49.61 -99.00 -60.00  102
 14  \w    -20.00  58.00   0.50    1.00    --   49.61 -38.00-150.00  156
 15  \w     39.00  80.00   0.50    1.00    --   49.61 -97.00 -87.00   82
 16  \w     29.00  62.00   0.50    1.00    --   54.00  83.00 -81.01   66
 17  \w     77.00 103.00   0.50    1.00    --   54.00  83.00 -81.01   52
 18  \w     31.00  60.00   0.50    1.00    --   54.00  82.00 165.89   58
 19  \w     70.00  98.00   0.50    1.00    --   54.00  25.00-135.42   56
 20  \w     29.00  57.00   0.50    1.00    --   54.00  83.00-143.43   56
 21  \w     33.00  60.00   0.50    1.00    --   54.00  25.00-135.42   54
 22  \w     69.00 109.00   0.50    1.00    --   54.00  83.00-143.43   80
 23  \w     33.00  63.00   0.50    1.00    --   58.00  82.00 -33.46   60
 24  \w     34.00  61.00   0.50    1.00    --   58.00  81.00 104.02   54
 25  \w     75.00 110.00   0.50    1.00    --   58.00  82.00 -33.46   70
 26  \w     37.00  80.00   0.50    1.00    --   62.00  82.00 138.81   86
 27  \w     38.00  66.00   0.50    1.00    --   62.00  81.00  58.27   56
 28  \w     42.00  85.00   0.50    1.00    --   66.00  82.00-147.26   86
 29  \w     43.00  68.00   0.50    1.00    --   66.00  79.00 172.68   50
 30  \w     41.00  67.00   0.50    1.00    --   66.00  83.00 -74.40   52
 31  \w     91.00 124.00   0.50    1.00    --   66.00  83.00   6.00   66
 32  \w     41.00  66.00   0.50    1.00    --   66.00  83.00   6.00   50
 33  \w     48.00  74.00   0.50    1.00    --   70.00  82.00 101.33   52
 34  \w     85.00 128.00   0.50    1.00    --   70.00  83.00-116.11   86
 35  \w     45.00  80.00   0.50    1.00    --   70.00  83.00-116.11   70
 36  \w     77.00 130.00   0.50    1.00    --   70.00  83.00  78.60  106
 37  \w     47.00  73.00   0.50    1.00    --   70.00  80.00 176.81   52
 38  \w     45.00  70.00   0.50    1.00    --   70.00  83.00  18.30   50
 39  \w     45.00  71.00   0.50    1.00    --   70.00  83.00  78.60   52
 40  \w    106.00 131.00   0.50    1.00    --   70.00  83.00 -26.68   50
 41  \w     45.00  74.00   0.50    1.00    --   70.00  83.00 -26.68   58
 42  \w    108.00 138.00   0.50    1.00    --   74.00  77.00 123.15   60
 43  \w     52.00  84.00   0.50    1.00    --   74.00  77.00 123.15   64
 44  \w    112.00 137.00   0.50    1.00    --   74.00  75.00 -37.24   50
 45  \w     53.00  78.00   0.50    1.00    --   74.00  75.00 -37.24   50
 46  \w    103.00 137.00   0.50    1.00    --   74.00  76.00 -79.84   68
 47  \w     99.00 132.00   0.50    1.00    --   74.00  83.00  25.22   66
 48  \w    104.00 134.00   0.50    1.00    --   74.00  76.00 177.05   60
 49  \w     51.00  82.00   0.50    1.00    --   74.00  83.00  25.22   62
 50  \w     55.00  95.00   0.50    1.00    --   74.00  76.00 -79.84   80
 51  \w     53.00  97.00   0.50    1.00    --   74.00  76.00 177.05   88
 52  \w     32.00 117.00   0.50    1.00    --   90.00 -85.00  10.03  170
 53  \w     81.00 111.00   0.50    1.00    --  102.44  77.00 150.00   60
 54  \w     90.00 117.00   0.50    1.00    --  102.44-125.00-150.00   54
 55  \w     41.00  67.00   0.50    1.00    --  102.44-125.00-150.00   52
 56  \w     81.00 145.00   0.50    1.00    --  102.44  77.00 -90.00  128
 57  \w     46.00 100.00   0.50    1.00    --  102.44 -77.00  60.00  108
 58  \w     81.00 136.00   0.50    1.00    --  102.44  77.00  30.00  110
 59  \w     82.00 162.00   0.50    1.00    --  102.44  77.00  60.00  160
 60  \w     50.00 101.00   0.50    1.00    --  102.44-125.00 -90.00  102
 61  \w     81.00 159.00   0.50    1.00    --  102.44  77.00 120.00  156
 62  \w     81.00 160.00   0.50    1.00    --  102.44  77.00 -60.00  158
 63  \w     81.00 163.00   0.50    1.00    --  102.44  77.00-180.00  164
 64  \w     81.00 163.00   0.50    1.00    --  102.44  77.00 -30.00  164
 65  \w     81.00 166.00   0.50    1.00    --  102.44  77.00  90.00  170
 66  \w     81.00 148.00   0.50    1.00    --  102.44  77.00-120.00  134
 67  \w     81.00 159.00   0.50    1.00    --  102.44  77.00   0.00  156
 68  \w     81.00 166.00   0.50    1.00    --  102.44  77.00-150.00  170
 69  \w     59.00 106.00   0.50    1.00    --  102.44 -99.00 120.00   94
 70  \w    115.00 163.00   0.50    1.00    --  102.44  77.00 150.00   96
 71  \w     44.00  88.00   0.50    1.00    --  107.58-120.00-155.85   88
 72  \w     48.00 108.00   0.50    1.00    --  107.58 -96.00 -27.59  120
 73  \w     72.00 113.00   0.50    1.00    --  107.58 -40.00 -52.81   82
 74  \w     34.00  59.00   0.50    1.00    --  107.58 -40.00 -52.81   50
 75  \w     34.00 116.00   0.50    1.00    --  107.58 -36.00  56.16  164
 76  \w     49.00 110.00   0.50    1.00    --  107.58-106.00-144.12  122
 77  \w     55.00 113.00   0.50    1.00    --  107.58 -41.00-139.76  116
 78  \w     35.00 106.00   0.50    1.00    --  107.58 -47.00 160.89  142
;
_diffrn_measurement_device 'four-circle diffractometer'
_diffrn_measurement_device_type 'SuperNova, Dual, Cu at home/near, HyPix-Arc 100'
_diffrn_measurement_method '\w scans'
_diffrn_orient_matrix_type 'CrysAlisPro convention (1999,Acta A55,543-557)'
_diffrn_orient_matrix_UB_11 -0.0438893000
_diffrn_orient_matrix_UB_12 -0.0288492000
_diffrn_orient_matrix_UB_13 0.0329289000
_diffrn_orient_matrix_UB_21 0.0297786000
_diffrn_orient_matrix_UB_22 -0.0479431000
_diffrn_orient_matrix_UB_23 -0.0056417000
_diffrn_orient_matrix_UB_31 0.0196671000
_diffrn_orient_matrix_UB_32 0.0082712000
_diffrn_orient_matrix_UB_33 0.0820288000
_diffrn_radiation_monochromator mirror
_diffrn_radiation_probe x-ray
_diffrn_radiation_type 'Cu K\a'
_diffrn_radiation_wavelength 1.54184
_diffrn_reflns_av_R_equivalents 0.0359
_diffrn_reflns_av_unetI/netI 0.0110
_diffrn_reflns_Laue_measured_fraction_full 1.000
_diffrn_reflns_Laue_measured_fraction_max 0.988
_diffrn_reflns_limit_h_max 34
_diffrn_reflns_limit_h_min -33
_diffrn_reflns_limit_k_max 34
_diffrn_reflns_limit_k_min -34
_diffrn_reflns_limit_l_max 22
_diffrn_reflns_limit_l_min -20
_diffrn_reflns_number 151242
_diffrn_reflns_point_group_measured_fraction_full 1.000
_diffrn_reflns_point_group_measured_fraction_max 0.988
_diffrn_reflns_theta_full 67.684
_diffrn_reflns_theta_max 78.164
_diffrn_reflns_theta_min 4.432
_diffrn_source 'micro-focus sealed X-ray tube'
_diffrn_source_type 'SuperNova (Cu) X-ray Source'
_exptl_absorpt_coefficient_mu 0.857
_exptl_absorpt_correction_T_max 1.00000
_exptl_absorpt_correction_T_min 0.86910
_exptl_absorpt_correction_type multi-scan
_exptl_absorpt_process_details
;
CrysAlisPro 1.171.43.95a (Rigaku Oxford Diffraction, 2023)
Empirical absorption correction using spherical harmonics,
implemented in SCALE3 ABSPACK scaling algorithm.
;
_exptl_crystal_colour 'clear yellowish colourless'
_exptl_crystal_colour_lustre clear
_exptl_crystal_colour_modifier yellowish
_exptl_crystal_colour_primary colourless
_exptl_crystal_density_diffrn 1.070
_exptl_crystal_description block
_exptl_crystal_F_000 4512
_exptl_crystal_size_max 0.319
_exptl_crystal_size_mid 0.204
_exptl_crystal_size_min 0.169
_refine_diff_density_max 0.437
_refine_diff_density_min -0.379
_refine_diff_density_rms 0.038
_refine_ls_extinction_method none
_refine_ls_goodness_of_fit_ref 1.073
_refine_ls_hydrogen_treatment constr
_refine_ls_matrix_type full
_refine_ls_number_parameters 345
_refine_ls_number_reflns 6825
_refine_ls_number_restraints 0
_refine_ls_restrained_S_all 1.073
_refine_ls_R_factor_all 0.0463
_refine_ls_R_factor_gt 0.0429
_refine_ls_shift/su_max 0.001
_refine_ls_shift/su_mean 0.000
_refine_ls_structure_factor_coef Fsqd
_refine_ls_weighting_details 'w=1/[\s^2^(Fo^2^)+(0.0566P)^2^+8.0527P] where P=(Fo^2^+2Fc^2^)/3'
_refine_ls_weighting_scheme calc
_refine_ls_wR_factor_gt 0.1150
_refine_ls_wR_factor_ref 0.1176
_reflns_Friedel_coverage 0.000
_reflns_number_gt 6168
_reflns_number_total 6825
_reflns_threshold_expression 'I > 2\s(I)'
_cod_data_source_file d4cc04798b2.cif
_cod_data_source_block xstr1658_autored
_cod_depositor_comments 'Adding full bibliography for 7133877.cif.'
_cod_original_cell_volume 12902.07(9)
_cod_original_sg_symbol_H-M 'I 41/a'
_cod_database_code 7133877
_shelx_shelxl_version_number 2018/3
_chemical_oxdiff_formula 'C20 H20 N2 O2 Si1 '
_shelx_space_group_comment
;
The symmetry employed for this shelxl refinement is uniquely defined
by the following loop, which should always be used as a source of
symmetry information in preference to the above space-group names.
They are only intended as comments.
;
_shelx_estimated_absorpt_t_max 0.869
_shelx_estimated_absorpt_t_min 0.772
_olex2_refinement_description
;
1. Fixed Uiso
 At 1.2 times of:
  All C(H) groups
 At 1.5 times of:
  All C(H,H,H) groups
2.a Ternary CH refined with riding coordinates:
 C19(H19), C21(H21), C30(H30), C14(H14)
2.b Aromatic/amide H refined with riding coordinates:
 C3(H3), C4(H4), C10(H10), C26(H26), C12(H12), C11(H11), C28(H28), C27(H27)
2.c Idealised Me refined as rotating group:
 C7(H7A,H7B,H7C), C6(H6A,H6B,H6C), C18(H18A,H18B,H18C), C20(H20A,H20B,H20C),
 C5(H5A,H5B,H5C), C22(H22A,H22B,H22C), C23(H23A,H23B,H23C), C32(H32A,H32B,H32C),
  C17(H17A,H17B,H17C), C159(H15A,H15B,H15C), C31(H31A,H31B,H31C)
;
_olex2_submission_special_instructions 'No special instructions were received'
_oxdiff_exptl_absorpt_empirical_details
;
Empirical correction (ABSPACK) includes:
- Absorption correction using spherical harmonics
- Frame scaling
;
_oxdiff_exptl_absorpt_empirical_full_max 1.257
_oxdiff_exptl_absorpt_empirical_full_min 0.801

loop_
_space_group_symop_operation_xyz
'x, y, z'
'-y+3/4, x+1/4, z+1/4'
'-x, -y+1/2, z'
'y+1/4, -x+1/4, z+1/4'
'x+1/2, y+1/2, z+1/2'
'-y+5/4, x+3/4, z+3/4'
'-x+1/2, -y+1, z+1/2'
'y+3/4, -x+3/4, z+3/4'
'-x, -y, -z'
'y-3/4, -x-1/4, -z-1/4'
'x, y-1/2, -z'
'-y-1/4, x-1/4, -z-1/4'
'-x+1/2, -y+1/2, -z+1/2'
'y-1/4, -x+1/4, -z+1/4'
'x+1/2, y, -z+1/2'
'-y+1/4, x+1/4, -z+1/4'

loop_
_atom_site_label
_atom_site_type_symbol
_atom_site_fract_x
_atom_site_fract_y
_atom_site_fract_z
_atom_site_U_iso_or_equiv
_atom_site_adp_type
_atom_site_occupancy
_atom_site_site_symmetry_order
_atom_site_calc_flag
_atom_site_refinement_flags_posn
_atom_site_refinement_flags_adp
_atom_site_refinement_flags_occupancy
_atom_site_disorder_assembly
_atom_site_disorder_group
Si1 Si 0.52097(2) 0.44203(2) 0.68069(2) 0.03784(11) Uani 1 1 d . . . . .
O1 O 0.50044(3) 0.47268(4) 0.75746(5) 0.0374(2) Uani 1 1 d . . . . .
O2 O 0.42412(3) 0.48260(3) 0.71110(5) 0.0382(2) Uani 1 1 d . . . . .
N2 N 0.39909(4) 0.58734(4) 0.77144(6) 0.0310(2) Uani 1 1 d . . . . .
N3 N 0.38955(4) 0.56602(4) 0.89125(6) 0.0302(2) Uani 1 1 d . . . . .
N1 N 0.44959(4) 0.52120(4) 0.82314(6) 0.0311(2) Uani 1 1 d . . . . .
C1 C 0.41434(4) 0.55435(4) 0.82591(7) 0.0287(2) Uani 1 1 d . . . . .
C2 C 0.45470(4) 0.49298(4) 0.76031(7) 0.0306(2) Uani 1 1 d . . . . .
C8 C 0.39198(5) 0.53797(5) 0.96139(7) 0.0320(3) Uani 1 1 d . . . . .
C24 C 0.42434(5) 0.59765(4) 0.70040(7) 0.0329(3) Uani 1 1 d . . . . .
C9 C 0.35965(5) 0.49867(5) 0.96956(7) 0.0341(3) Uani 1 1 d . . . . .
C25 C 0.40147(5) 0.58653(5) 0.63070(8) 0.0371(3) Uani 1 1 d . . . . .
C29 C 0.47029(5) 0.62057(5) 0.70520(8) 0.0381(3) Uani 1 1 d . . . . .
C3 C 0.35875(5) 0.60601(5) 0.87791(8) 0.0348(3) Uani 1 1 d . . . . .
H3 H 0.337363 0.620972 0.914139 0.042 Uiso 1 1 calc R U . . .
C4 C 0.36494(5) 0.61934(5) 0.80469(8) 0.0357(3) Uani 1 1 d . . . . .
H4 H 0.348972 0.645876 0.779564 0.043 Uiso 1 1 calc R U . . .
C10 C 0.36161(6) 0.47205(5) 1.03790(8) 0.0422(3) Uani 1 1 d . . . . .
H10 H 0.340043 0.445048 1.045318 0.051 Uiso 1 1 calc R U . . .
C13 C 0.42605(5) 0.55121(6) 1.01783(8) 0.0416(3) Uani 1 1 d . . . . .
C19 C 0.32425(5) 0.48398(5) 0.90641(8) 0.0395(3) Uani 1 1 d . . . . .
H19 H 0.323598 0.511053 0.867591 0.047 Uiso 1 1 calc R U . . .
C7 C 0.51188(9) 0.47982(9) 0.59366(10) 0.0785(7) Uani 1 1 d . . . . .
H7A H 0.477342 0.478328 0.578000 0.118 Uiso 1 1 calc R U . . .
H7B H 0.532610 0.467232 0.552036 0.118 Uiso 1 1 calc R U . . .
H7C H 0.520851 0.513932 0.604753 0.118 Uiso 1 1 calc R U . . .
C21 C 0.35175(5) 0.56155(5) 0.62695(8) 0.0422(3) Uani 1 1 d . . . . .
H21 H 0.345661 0.545716 0.677942 0.051 Uiso 1 1 calc R U . . .
C30 C 0.49404(5) 0.63393(5) 0.78116(9) 0.0445(3) Uani 1 1 d . . . . .
H30 H 0.472364 0.621755 0.823474 0.053 Uiso 1 1 calc R U . . .
C26 C 0.42633(6) 0.59974(5) 0.56381(8) 0.0458(3) Uani 1 1 d . . . . .
H26 H 0.411726 0.593198 0.515280 0.055 Uiso 1 1 calc R U . . .
C12 C 0.42655(6) 0.52301(6) 1.08501(8) 0.0485(4) Uani 1 1 d . . . . .
H12 H 0.449423 0.530589 1.124508 0.058 Uiso 1 1 calc R U . . .
C6 C 0.58743(6) 0.43478(7) 0.70094(10) 0.0543(4) Uani 1 1 d . . . . .
H6A H 0.602448 0.467209 0.707438 0.081 Uiso 1 1 calc R U . . .
H6B H 0.603190 0.417680 0.657947 0.081 Uiso 1 1 calc R U . . .
H6C H 0.591756 0.415607 0.748138 0.081 Uiso 1 1 calc R U . . .
C11 C 0.39453(6) 0.48451(6) 1.09488(8) 0.0474(4) Uani 1 1 d . . . . .
H11 H 0.395078 0.466302 1.141455 0.057 Uiso 1 1 calc R U . . .
C28 C 0.49364(6) 0.63238(6) 0.63607(9) 0.0479(4) Uani 1 1 d . . . . .
H28 H 0.524989 0.647664 0.637116 0.057 Uiso 1 1 calc R U . . .
C18 C 0.34282(6) 0.43763(6) 0.86622(9) 0.0507(4) Uani 1 1 d . . . . .
H18A H 0.375910 0.443476 0.846083 0.076 Uiso 1 1 calc R U . . .
H18B H 0.320710 0.429275 0.823728 0.076 Uiso 1 1 calc R U . . .
H18C H 0.343726 0.410429 0.903073 0.076 Uiso 1 1 calc R U . . .
C14 C 0.46036(6) 0.59445(7) 1.00832(10) 0.0577(4) Uani 1 1 d . . . . .
H14 H 0.458363 0.605658 0.953665 0.069 Uiso 1 1 calc R U . . .
C27 C 0.47187(6) 0.62219(6) 0.56664(9) 0.0510(4) Uani 1 1 d . . . . .
H27 H 0.488203 0.630612 0.520220 0.061 Uiso 1 1 calc R U . . .
C20 C 0.27200(6) 0.47708(7) 0.93662(10) 0.0527(4) Uani 1 1 d . . . . .
H20A H 0.271216 0.449292 0.972386 0.079 Uiso 1 1 calc R U . . .
H20B H 0.249796 0.470590 0.893467 0.079 Uiso 1 1 calc R U . . .
H20C H 0.261487 0.506954 0.963382 0.079 Uiso 1 1 calc R U . . .
C5 C 0.49294(7) 0.38043(7) 0.67444(13) 0.0672(5) Uani 1 1 d . . . . .
H5A H 0.494899 0.364262 0.724684 0.101 Uiso 1 1 calc R U . . .
H5B H 0.510603 0.360780 0.636191 0.101 Uiso 1 1 calc R U . . .
H5C H 0.458456 0.383553 0.659135 0.101 Uiso 1 1 calc R U . . .
C22 C 0.31058(6) 0.59874(7) 0.61312(11) 0.0567(4) Uani 1 1 d . . . . .
H22A H 0.311738 0.624177 0.652928 0.085 Uiso 1 1 calc R U . . .
H22B H 0.278777 0.581950 0.615119 0.085 Uiso 1 1 calc R U . . .
H22C H 0.314849 0.613901 0.562469 0.085 Uiso 1 1 calc R U . . .
C23 C 0.35011(7) 0.52137(6) 0.56586(10) 0.0578(4) Uani 1 1 d . . . . .
H23A H 0.352152 0.536285 0.514692 0.087 Uiso 1 1 calc R U . . .
H23B H 0.319273 0.503058 0.570441 0.087 Uiso 1 1 calc R U . . .
H23C H 0.377861 0.498946 0.573226 0.087 Uiso 1 1 calc R U . . .
C32 C 0.54395(7) 0.60953(7) 0.78981(13) 0.0662(5) Uani 1 1 d . . . . .
H32A H 0.540221 0.573846 0.785500 0.099 Uiso 1 1 calc R U . . .
H32B H 0.557794 0.617696 0.840214 0.099 Uiso 1 1 calc R U . . .
H32C H 0.565989 0.621318 0.749282 0.099 Uiso 1 1 calc R U . . .
C17 C 0.44526(11) 0.63671(9) 1.0590(2) 0.1270(13) Uani 1 1 d . . . . .
H17A H 0.410716 0.644730 1.049451 0.190 Uiso 1 1 calc R U . . .
H17B H 0.465715 0.665373 1.047424 0.190 Uiso 1 1 calc R U . . .
H17C H 0.449527 0.627500 1.113045 0.190 Uiso 1 1 calc R U . . .
C159 C 0.51284(8) 0.58089(11) 1.0248(2) 0.1263(13) Uani 1 1 d . . . . .
H15A H 0.516313 0.572569 1.079376 0.189 Uiso 1 1 calc R U . . .
H15B H 0.534235 0.608726 1.012500 0.189 Uiso 1 1 calc R U . . .
H15C H 0.522167 0.552532 0.993371 0.189 Uiso 1 1 calc R U . . .
C31 C 0.49827(8) 0.68979(6) 0.78878(13) 0.0658(5) Uani 1 1 d . . . . .
H31A H 0.519645 0.702512 0.748070 0.099 Uiso 1 1 calc R U . . .
H31B H 0.512259 0.698009 0.839075 0.099 Uiso 1 1 calc R U . . .
H31C H 0.465614 0.704600 0.784082 0.099 Uiso 1 1 calc R U . . .

loop_
_atom_site_aniso_label
_atom_site_aniso_U_11
_atom_site_aniso_U_22
_atom_site_aniso_U_33
_atom_site_aniso_U_23
_atom_site_aniso_U_13
_atom_site_aniso_U_12
Si1 0.0394(2) 0.0450(2) 0.02915(19) -0.00666(14) -0.00251(13) 0.01321(15)
O1 0.0353(5) 0.0477(5) 0.0291(4) -0.0066(4) -0.0021(4) 0.0116(4)
O2 0.0387(5) 0.0399(5) 0.0361(5) -0.0071(4) -0.0078(4) 0.0050(4)
N2 0.0309(5) 0.0310(5) 0.0310(5) 0.0006(4) 0.0033(4) 0.0025(4)
N3 0.0310(5) 0.0314(5) 0.0283(5) -0.0037(4) 0.0020(4) 0.0015(4)
N1 0.0317(5) 0.0341(5) 0.0276(5) -0.0026(4) 0.0005(4) 0.0042(4)
C1 0.0280(5) 0.0302(6) 0.0278(6) -0.0024(4) 0.0002(4) -0.0022(4)
C2 0.0322(6) 0.0320(6) 0.0277(6) 0.0010(5) 0.0004(5) 0.0033(5)
C8 0.0347(6) 0.0363(6) 0.0249(6) -0.0043(5) 0.0021(5) 0.0048(5)
C24 0.0365(6) 0.0285(6) 0.0336(6) 0.0037(5) 0.0062(5) 0.0036(5)
C9 0.0406(7) 0.0331(6) 0.0287(6) -0.0040(5) 0.0022(5) 0.0049(5)
C25 0.0436(7) 0.0317(6) 0.0358(7) 0.0047(5) 0.0021(5) 0.0055(5)
C29 0.0383(7) 0.0313(6) 0.0445(7) 0.0038(5) 0.0069(6) 0.0014(5)
C3 0.0335(6) 0.0334(6) 0.0375(7) -0.0046(5) 0.0035(5) 0.0043(5)
C4 0.0336(6) 0.0324(6) 0.0411(7) -0.0007(5) 0.0029(5) 0.0054(5)
C10 0.0547(8) 0.0361(7) 0.0358(7) 0.0019(5) 0.0047(6) 0.0065(6)
C13 0.0392(7) 0.0539(8) 0.0317(7) -0.0090(6) -0.0015(5) 0.0016(6)
C19 0.0455(7) 0.0381(7) 0.0350(7) -0.0007(5) -0.0007(6) -0.0076(6)
C7 0.1008(16) 0.0997(15) 0.0350(8) 0.0104(9) 0.0139(9) 0.0528(13)
C21 0.0472(8) 0.0428(7) 0.0366(7) 0.0057(6) -0.0062(6) -0.0013(6)
C30 0.0406(7) 0.0402(7) 0.0528(8) 0.0000(6) 0.0010(6) -0.0093(6)
C26 0.0609(9) 0.0433(7) 0.0333(7) 0.0059(6) 0.0057(6) 0.0082(7)
C12 0.0480(8) 0.0680(10) 0.0296(7) -0.0068(6) -0.0073(6) 0.0109(7)
C6 0.0386(8) 0.0695(10) 0.0549(9) -0.0108(8) 0.0045(7) 0.0104(7)
C11 0.0593(9) 0.0519(8) 0.0310(7) 0.0037(6) 0.0009(6) 0.0160(7)
C28 0.0440(8) 0.0432(8) 0.0564(9) 0.0087(7) 0.0155(7) -0.0006(6)
C18 0.0523(9) 0.0538(9) 0.0461(8) -0.0180(7) 0.0079(7) -0.0138(7)
C14 0.0522(9) 0.0784(12) 0.0426(8) -0.0063(8) -0.0080(7) -0.0206(8)
C27 0.0602(9) 0.0481(8) 0.0448(8) 0.0107(6) 0.0197(7) 0.0058(7)
C20 0.0442(8) 0.0588(9) 0.0552(9) -0.0079(7) 0.0021(7) -0.0022(7)
C5 0.0541(10) 0.0570(10) 0.0903(14) -0.0265(10) -0.0145(9) 0.0074(8)
C22 0.0473(8) 0.0582(10) 0.0645(11) 0.0044(8) -0.0075(8) 0.0039(7)
C23 0.0690(11) 0.0492(9) 0.0550(10) -0.0033(7) -0.0150(8) -0.0028(8)
C32 0.0522(10) 0.0601(10) 0.0864(14) 0.0017(10) -0.0167(9) 0.0014(8)
C17 0.0891(18) 0.0650(14) 0.227(4) -0.042(2) 0.040(2) -0.0199(13)
C159 0.0422(11) 0.0931(18) 0.244(4) -0.027(2) 0.0280(17) -0.0079(11)
C31 0.0694(11) 0.0457(9) 0.0823(13) -0.0105(9) -0.0049(10) -0.0070(8)

loop_
_atom_type_symbol
_atom_type_description
_atom_type_scat_dispersion_real
_atom_type_scat_dispersion_imag
_atom_type_scat_source
C C 0.0181 0.0091 'International Tables Vol C Tables 4.2.6.8 and 6.1.1.4'
H H 0.0000 0.0000 'International Tables Vol C Tables 4.2.6.8 and 6.1.1.4'
N N 0.0311 0.0180 'International Tables Vol C Tables 4.2.6.8 and 6.1.1.4'
O O 0.0492 0.0322 'International Tables Vol C Tables 4.2.6.8 and 6.1.1.4'
Si Si 0.2541 0.3302 'International Tables Vol C Tables 4.2.6.8 and 6.1.1.4'

loop_
_exptl_crystal_face_index_h
_exptl_crystal_face_index_k
_exptl_crystal_face_index_l
_exptl_crystal_face_perp_dist
-6 17 0 0.1007
0 14 7 0.1264
8 -8 8 0.1258
8 -15 4 0.1067
0 -14 -7 0.1028
6 -17 0 0.1026
-8 14 -4 0.1093
13 5 7 0.1067
16 6 1 0.0697
16 6 -3 0.0859
6 2 -11 0.1419
-13 -5 -7 0.0952
-9 -15 0 0.1232
-6 -15 4 0.1431
9 15 0 0.0844
6 14 -5 0.1058
9 11 6 0.0849
2 17 -1 0.0802
-3 -17 -1 0.1072
-14 11 0 0.0990
-18 -1 -1 0.0766
-14 0 7 0.1109

loop_
_geom_angle_atom_site_label_1
_geom_angle_atom_site_label_2
_geom_angle_atom_site_label_3
_geom_angle
_geom_angle_site_symmetry_1
_geom_angle_site_symmetry_3
_geom_angle_publ_flag
O1 Si1 C7 109.37(7) . . ?
O1 Si1 C6 103.18(6) . . ?
O1 Si1 C5 111.26(8) . . ?
C7 Si1 C6 110.23(10) . . ?
C5 Si1 C7 113.74(11) . . ?
C5 Si1 C6 108.53(8) . . ?
C2 O1 Si1 122.49(8) . . ?
C1 N2 C24 125.15(10) . . ?
C1 N2 C4 108.91(10) . . ?
C4 N2 C24 123.35(10) . . ?
C1 N3 C8 124.12(10) . . ?
C1 N3 C3 110.01(10) . . ?
C3 N3 C8 125.65(10) . . ?
C1 N1 C2 119.80(10) . . ?
N3 C1 N2 105.91(10) . . ?
N1 C1 N2 130.11(11) . . ?
N1 C1 N3 123.51(11) . . ?
O2 C2 O1 120.09(11) . . ?
O2 C2 N1 128.96(11) . . ?
N1 C2 O1 110.87(10) . . ?
C9 C8 N3 117.68(11) . . ?
C9 C8 C13 123.09(12) . . ?
C13 C8 N3 119.24(12) . . ?
C25 C24 N2 119.27(11) . . ?
C25 C24 C29 123.15(12) . . ?
C29 C24 N2 117.51(12) . . ?
C8 C9 C10 117.55(12) . . ?
C8 C9 C19 122.08(11) . . ?
C10 C9 C19 120.35(12) . . ?
C24 C25 C21 122.20(12) . . ?
C26 C25 C24 116.88(13) . . ?
C26 C25 C21 120.92(13) . . ?
C24 C29 C30 122.69(12) . . ?
C28 C29 C24 117.24(14) . . ?
C28 C29 C30 120.04(13) . . ?
N3 C3 H3 126.4 . . ?
C4 C3 N3 107.18(11) . . ?
C4 C3 H3 126.4 . . ?
N2 C4 H4 126.0 . . ?
C3 C4 N2 107.98(11) . . ?
C3 C4 H4 126.0 . . ?
C9 C10 H10 119.7 . . ?
C11 C10 C9 120.66(14) . . ?
C11 C10 H10 119.7 . . ?
C8 C13 C12 116.86(14) . . ?
C8 C13 C14 122.28(13) . . ?
C12 C13 C14 120.86(13) . . ?
C9 C19 H19 107.8 . . ?
C9 C19 C18 109.82(12) . . ?
C9 C19 C20 112.06(12) . . ?
C18 C19 H19 107.8 . . ?
C20 C19 H19 107.8 . . ?
C20 C19 C18 111.32(12) . . ?
Si1 C7 H7A 109.5 . . ?
Si1 C7 H7B 109.5 . . ?
Si1 C7 H7C 109.5 . . ?
H7A C7 H7B 109.5 . . ?
H7A C7 H7C 109.5 . . ?
H7B C7 H7C 109.5 . . ?
C25 C21 H21 107.7 . . ?
C25 C21 C22 111.35(12) . . ?
C25 C21 C23 112.19(13) . . ?
C22 C21 H21 107.7 . . ?
C23 C21 H21 107.7 . . ?
C23 C21 C22 110.11(13) . . ?
C29 C30 H30 108.1 . . ?
C29 C30 C32 111.28(14) . . ?
C29 C30 C31 110.25(13) . . ?
C32 C30 H30 108.1 . . ?
C32 C30 C31 111.00(14) . . ?
C31 C30 H30 108.1 . . ?
C25 C26 H26 119.3 . . ?
C27 C26 C25 121.33(14) . . ?
C27 C26 H26 119.3 . . ?
C13 C12 H12 119.4 . . ?
C11 C12 C13 121.13(14) . . ?
C11 C12 H12 119.4 . . ?
Si1 C6 H6A 109.5 . . ?
Si1 C6 H6B 109.5 . . ?
Si1 C6 H6C 109.5 . . ?
H6A C6 H6B 109.5 . . ?
H6A C6 H6C 109.5 . . ?
H6B C6 H6C 109.5 . . ?
C10 C11 H11 119.6 . . ?
C12 C11 C10 120.70(14) . . ?
C12 C11 H11 119.6 . . ?
C29 C28 H28 119.6 . . ?
C27 C28 C29 120.88(14) . . ?
C27 C28 H28 119.6 . . ?
C19 C18 H18A 109.5 . . ?
C19 C18 H18B 109.5 . . ?
C19 C18 H18C 109.5 . . ?
H18A C18 H18B 109.5 . . ?
H18A C18 H18C 109.5 . . ?
H18B C18 H18C 109.5 . . ?
C13 C14 H14 107.9 . . ?
C17 C14 C13 111.24(16) . . ?
C17 C14 H14 107.9 . . ?
C159 C14 C13 112.03(18) . . ?
C159 C14 H14 107.9 . . ?
C159 C14 C17 109.6(2) . . ?
C26 C27 H27 119.7 . . ?
C28 C27 C26 120.50(14) . . ?
C28 C27 H27 119.7 . . ?
C19 C20 H20A 109.5 . . ?
C19 C20 H20B 109.5 . . ?
C19 C20 H20C 109.5 . . ?
H20A C20 H20B 109.5 . . ?
H20A C20 H20C 109.5 . . ?
H20B C20 H20C 109.5 . . ?
Si1 C5 H5A 109.5 . . ?
Si1 C5 H5B 109.5 . . ?
Si1 C5 H5C 109.5 . . ?
H5A C5 H5B 109.5 . . ?
H5A C5 H5C 109.5 . . ?
H5B C5 H5C 109.5 . . ?
C21 C22 H22A 109.5 . . ?
C21 C22 H22B 109.5 . . ?
C21 C22 H22C 109.5 . . ?
H22A C22 H22B 109.5 . . ?
H22A C22 H22C 109.5 . . ?
H22B C22 H22C 109.5 . . ?
C21 C23 H23A 109.5 . . ?
C21 C23 H23B 109.5 . . ?
C21 C23 H23C 109.5 . . ?
H23A C23 H23B 109.5 . . ?
H23A C23 H23C 109.5 . . ?
H23B C23 H23C 109.5 . . ?
C30 C32 H32A 109.5 . . ?
C30 C32 H32B 109.5 . . ?
C30 C32 H32C 109.5 . . ?
H32A C32 H32B 109.5 . . ?
H32A C32 H32C 109.5 . . ?
H32B C32 H32C 109.5 . . ?
C14 C17 H17A 109.5 . . ?
C14 C17 H17B 109.5 . . ?
C14 C17 H17C 109.5 . . ?
H17A C17 H17B 109.5 . . ?
H17A C17 H17C 109.5 . . ?
H17B C17 H17C 109.5 . . ?
C14 C159 H15A 109.5 . . ?
C14 C159 H15B 109.5 . . ?
C14 C159 H15C 109.5 . . ?
H15A C159 H15B 109.5 . . ?
H15A C159 H15C 109.5 . . ?
H15B C159 H15C 109.5 . . ?
C30 C31 H31A 109.5 . . ?
C30 C31 H31B 109.5 . . ?
C30 C31 H31C 109.5 . . ?
H31A C31 H31B 109.5 . . ?
H31A C31 H31C 109.5 . . ?
H31B C31 H31C 109.5 . . ?

loop_
_geom_bond_atom_site_label_1
_geom_bond_atom_site_label_2
_geom_bond_distance
_geom_bond_site_symmetry_2
_geom_bond_publ_flag
Si1 O1 1.6712(9) . ?
Si1 C7 1.8472(18) . ?
Si1 C6 1.8545(16) . ?
Si1 C5 1.8464(19) . ?
O1 C2 1.3636(14) . ?
O2 C2 1.2272(15) . ?
N2 C1 1.3701(16) . ?
N2 C24 1.4418(15) . ?
N2 C4 1.3997(16) . ?
N3 C1 1.3596(15) . ?
N3 C8 1.4408(16) . ?
N3 C3 1.3942(16) . ?
N1 C1 1.3187(15) . ?
N1 C2 1.3434(15) . ?
C8 C9 1.3933(18) . ?
C8 C13 1.3980(18) . ?
C24 C25 1.3964(19) . ?
C24 C29 1.4009(19) . ?
C9 C10 1.3934(18) . ?
C9 C19 1.5153(18) . ?
C25 C21 1.517(2) . ?
C25 C26 1.3934(19) . ?
C29 C30 1.515(2) . ?
C29 C28 1.398(2) . ?
C3 H3 0.9500 . ?
C3 C4 1.3350(19) . ?
C4 H4 0.9500 . ?
C10 H10 0.9500 . ?
C10 C11 1.379(2) . ?
C13 C12 1.398(2) . ?
C13 C14 1.512(2) . ?
C19 H19 1.0000 . ?
C19 C18 1.529(2) . ?
C19 C20 1.529(2) . ?
C7 H7A 0.9800 . ?
C7 H7B 0.9800 . ?
C7 H7C 0.9800 . ?
C21 H21 1.0000 . ?
C21 C22 1.530(2) . ?
C21 C23 1.526(2) . ?
C30 H30 1.0000 . ?
C30 C32 1.520(2) . ?
C30 C31 1.532(2) . ?
C26 H26 0.9500 . ?
C26 C27 1.384(2) . ?
C12 H12 0.9500 . ?
C12 C11 1.375(2) . ?
C6 H6A 0.9800 . ?
C6 H6B 0.9800 . ?
C6 H6C 0.9800 . ?
C11 H11 0.9500 . ?
C28 H28 0.9500 . ?
C28 C27 1.374(2) . ?
C18 H18A 0.9800 . ?
C18 H18B 0.9800 . ?
C18 H18C 0.9800 . ?
C14 H14 1.0000 . ?
C14 C17 1.507(3) . ?
C14 C159 1.504(3) . ?
C27 H27 0.9500 . ?
C20 H20A 0.9800 . ?
C20 H20B 0.9800 . ?
C20 H20C 0.9800 . ?
C5 H5A 0.9800 . ?
C5 H5B 0.9800 . ?
C5 H5C 0.9800 . ?
C22 H22A 0.9800 . ?
C22 H22B 0.9800 . ?
C22 H22C 0.9800 . ?
C23 H23A 0.9800 . ?
C23 H23B 0.9800 . ?
C23 H23C 0.9800 . ?
C32 H32A 0.9800 . ?
C32 H32B 0.9800 . ?
C32 H32C 0.9800 . ?
C17 H17A 0.9800 . ?
C17 H17B 0.9800 . ?
C17 H17C 0.9800 . ?
C159 H15A 0.9800 . ?
C159 H15B 0.9800 . ?
C159 H15C 0.9800 . ?
C31 H31A 0.9800 . ?
C31 H31B 0.9800 . ?
C31 H31C 0.9800 . ?

loop_
_geom_torsion_atom_site_label_1
_geom_torsion_atom_site_label_2
_geom_torsion_atom_site_label_3
_geom_torsion_atom_site_label_4
_geom_torsion
_geom_torsion_site_symmetry_1
_geom_torsion_site_symmetry_2
_geom_torsion_site_symmetry_3
_geom_torsion_site_symmetry_4
_geom_torsion_publ_flag
Si1 O1 C2 O2 11.79(17) . . . . ?
Si1 O1 C2 N1 -171.38(8) . . . . ?
N2 C24 C25 C21 -3.08(18) . . . . ?
N2 C24 C25 C26 176.55(11) . . . . ?
N2 C24 C29 C30 0.84(18) . . . . ?
N2 C24 C29 C28 -177.32(11) . . . . ?
N3 C8 C9 C10 -179.09(11) . . . . ?
N3 C8 C9 C19 2.41(17) . . . . ?
N3 C8 C13 C12 179.47(12) . . . . ?
N3 C8 C13 C14 0.6(2) . . . . ?
N3 C3 C4 N2 0.86(14) . . . . ?
C1 N2 C24 C25 115.93(14) . . . . ?
C1 N2 C24 C29 -66.79(16) . . . . ?
C1 N2 C4 C3 -0.76(14) . . . . ?
C1 N3 C8 C9 -86.78(15) . . . . ?
C1 N3 C8 C13 93.47(15) . . . . ?
C1 N3 C3 C4 -0.68(14) . . . . ?
C1 N1 C2 O1 161.03(11) . . . . ?
C1 N1 C2 O2 -22.5(2) . . . . ?
C2 N1 C1 N2 -44.16(19) . . . . ?
C2 N1 C1 N3 144.76(12) . . . . ?
C8 N3 C1 N2 175.10(10) . . . . ?
C8 N3 C1 N1 -11.98(18) . . . . ?
C8 N3 C3 C4 -175.48(11) . . . . ?
C8 C9 C10 C11 -0.05(19) . . . . ?
C8 C9 C19 C18 104.43(14) . . . . ?
C8 C9 C19 C20 -131.30(14) . . . . ?
C8 C13 C12 C11 -0.7(2) . . . . ?
C8 C13 C14 C17 107.2(2) . . . . ?
C8 C13 C14 C159 -129.7(2) . . . . ?
C24 N2 C1 N3 162.49(11) . . . . ?
C24 N2 C1 N1 -9.8(2) . . . . ?
C24 N2 C4 C3 -163.31(12) . . . . ?
C24 C25 C21 C22 99.19(15) . . . . ?
C24 C25 C21 C23 -136.88(13) . . . . ?
C24 C25 C26 C27 0.9(2) . . . . ?
C24 C29 C30 C32 121.84(15) . . . . ?
C24 C29 C30 C31 -114.55(15) . . . . ?
C24 C29 C28 C27 0.6(2) . . . . ?
C9 C8 C13 C12 -0.3(2) . . . . ?
C9 C8 C13 C14 -179.13(14) . . . . ?
C9 C10 C11 C12 -0.9(2) . . . . ?
C25 C24 C29 C30 177.99(12) . . . . ?
C25 C24 C29 C28 -0.16(19) . . . . ?
C25 C26 C27 C28 -0.5(2) . . . . ?
C29 C24 C25 C21 179.81(12) . . . . ?
C29 C24 C25 C26 -0.56(19) . . . . ?
C29 C28 C27 C26 -0.3(2) . . . . ?
C3 N3 C1 N2 0.21(13) . . . . ?
C3 N3 C1 N1 173.12(11) . . . . ?
C3 N3 C8 C9 87.31(15) . . . . ?
C3 N3 C8 C13 -92.43(15) . . . . ?
C4 N2 C1 N3 0.33(13) . . . . ?
C4 N2 C1 N1 -171.95(12) . . . . ?
C4 N2 C24 C25 -84.37(15) . . . . ?
C4 N2 C24 C29 92.91(15) . . . . ?
C10 C9 C19 C18 -74.03(16) . . . . ?
C10 C9 C19 C20 50.25(17) . . . . ?
C13 C8 C9 C10 0.64(19) . . . . ?
C13 C8 C9 C19 -177.86(12) . . . . ?
C13 C12 C11 C10 1.3(2) . . . . ?
C19 C9 C10 C11 178.48(13) . . . . ?
C7 Si1 O1 C2 51.38(14) . . . . ?
C21 C25 C26 C27 -179.48(13) . . . . ?
C30 C29 C28 C27 -177.61(14) . . . . ?
C26 C25 C21 C22 -80.42(17) . . . . ?
C26 C25 C21 C23 43.51(18) . . . . ?
C12 C13 C14 C17 -71.6(3) . . . . ?
C12 C13 C14 C159 51.4(3) . . . . ?
C6 Si1 O1 C2 168.69(11) . . . . ?
C28 C29 C30 C32 -60.05(18) . . . . ?
C28 C29 C30 C31 63.56(18) . . . . ?
C14 C13 C12 C11 178.17(15) . . . . ?
C5 Si1 O1 C2 -75.11(12) . . . . ?

loop_
_exptl_oxdiff_crystal_face_indexfrac_h
_exptl_oxdiff_crystal_face_indexfrac_k
_exptl_oxdiff_crystal_face_indexfrac_l
_exptl_oxdiff_crystal_face_x
_exptl_oxdiff_crystal_face_y
_exptl_oxdiff_crystal_face_z
-5.9871 16.6205 -0.4730 -0.2323 -0.9725 -0.0191
0.0258 13.8493 7.0198 -0.1695 -0.7028 0.6909
8.4945 -8.4180 8.3153 0.1438 0.6096 0.7795
7.5427 -14.9580 3.6112 0.2194 0.9214 0.3208
-0.0193 -13.8566 -7.0139 0.1696 0.7033 -0.6903
5.9275 -16.6483 0.3709 0.2324 0.9726 0.0093
-7.8527 14.2406 -4.4311 -0.2121 -0.8916 -0.4001
12.7661 4.9780 7.1331 -0.4690 0.1013 0.8774
16.4988 6.1564 0.9773 -0.8695 0.1906 0.4556
15.8888 5.7866 -3.2882 -0.9726 0.2143 0.0906
5.6120 1.7248 -10.6492 -0.6467 0.1445 -0.7489
-12.6117 -4.9249 -7.2591 0.4566 -0.0985 -0.8842
-8.5176 -15.4877 0.1364 0.8251 0.4881 -0.2844
-6.4144 -15.0356 4.2955 0.8567 0.5056 0.1018
8.5156 15.4887 -0.1421 -0.8253 -0.4882 0.2839
5.5931 14.4594 -5.4226 -0.8412 -0.4961 -0.2152
9.1286 11.3153 6.4230 -0.5156 -0.3069 0.8000
2.0373 17.4596 -1.2025 -0.6327 -0.7696 0.0858
-2.9871 -17.4028 -0.5572 0.6148 0.7485 -0.2484
-13.8371 11.0028 0.2257 0.2973 -0.9408 -0.1626
-17.5932 -1.4699 -0.5769 0.7956 -0.4502 -0.4055
-13.9182 0.3023 6.9586 0.8313 -0.4682 0.2996
